data_4509590
loop_
_publ_author_name
'Allen, Corinne A.'
'Cangelosi, Virginia M.'
'Zakharov, Lev N.'
'Johnson, Darren W.'

_publ_section_title
;
 Supramolecular Organization Using Multiple Secondary Bonding Interactions
;
_journal_issue 7
_journal_name_full 'Crystal Growth &amp; Design'
_journal_page_first 3011
_journal_paper_doi 10.1021/cg900395w
_journal_volume 9
_journal_year 2009
_chemical_formula_sum 'C10 H12 Br2 Cl6 Sb2'
_chemical_formula_weight 748.22
_chemical_name_systematic
; 
 ? 
;
_space_group_IT_number 14
_symmetry_cell_setting monoclinic
_symmetry_space_group_name_Hall '-P 2ybc'
_symmetry_space_group_name_H-M 'P 1 21/c 1'
_atom_sites_solution_hydrogens geom
_atom_sites_solution_primary direct
_atom_sites_solution_secondary difmap
_audit_creation_method SHELXLTL
_cell_angle_alpha 90.00
_cell_angle_beta 105.5320(10)
_cell_angle_gamma 90.00
_cell_formula_units_Z 2
_cell_length_a 7.6386(4)
_cell_length_b 16.1453(9)
_cell_length_c 8.1907(5)
_cell_measurement_reflns_used 8674
_cell_measurement_temperature 173(2)
_cell_measurement_theta_max 28.20
_cell_measurement_theta_min 2.52
_cell_volume 973.25(10)
_computing_cell_refinement 'Bruker SMART'
_computing_data_collection 'Bruker SMART'
_computing_data_reduction 'Bruker SAINT'
_computing_molecular_graphics 'Bruker SHELXTL'
_computing_publication_material 'Bruker SHELXTL'
_computing_structure_refinement 'Bruker SHELXTL'
_computing_structure_solution 'Bruker SHELXTL'
_diffrn_ambient_temperature 173(2)
_diffrn_measured_fraction_theta_full 0.998
_diffrn_measured_fraction_theta_max 0.998
_diffrn_measurement_device_type 'CCD area detector Bruker Apex'
_diffrn_measurement_method 'phi and omega scans'
_diffrn_radiation_monochromator graphite
_diffrn_radiation_source 'fine-focus sealed tube'
_diffrn_radiation_type MoK\a
_diffrn_radiation_wavelength 0.71073
_diffrn_reflns_av_R_equivalents 0.0337
_diffrn_reflns_av_sigmaI/netI 0.0212
_diffrn_reflns_limit_h_max 9
_diffrn_reflns_limit_h_min -9
_diffrn_reflns_limit_k_max 20
_diffrn_reflns_limit_k_min -20
_diffrn_reflns_limit_l_max 10
_diffrn_reflns_limit_l_min -10
_diffrn_reflns_number 10642
_diffrn_reflns_theta_full 27.00
_diffrn_reflns_theta_max 27.00
_diffrn_reflns_theta_min 2.52
_exptl_absorpt_coefficient_mu 7.692
_exptl_absorpt_correction_T_max 0.4588
_exptl_absorpt_correction_T_min 0.1405
_exptl_absorpt_correction_type multi-scan
_exptl_absorpt_process_details SADABS
_exptl_crystal_colour colorless
_exptl_crystal_density_diffrn 2.553
_exptl_crystal_density_meas 0
_exptl_crystal_density_method 'not measured'
_exptl_crystal_description clock
_exptl_crystal_F_000 692
_exptl_crystal_size_max 0.42
_exptl_crystal_size_mid 0.24
_exptl_crystal_size_min 0.12
_refine_diff_density_max 0.710
_refine_diff_density_min -0.642
_refine_diff_density_rms 0.103
_refine_ls_extinction_coef 0.0277(6)
_refine_ls_extinction_expression Fc^*^=kFc[1+0.001xFc^2^\l^3^/sin(2\q)]^-1/4^
_refine_ls_extinction_method SHELXL
_refine_ls_goodness_of_fit_ref 1.130
_refine_ls_hydrogen_treatment constr
_refine_ls_matrix_type full
_refine_ls_number_parameters 92
_refine_ls_number_reflns 2117
_refine_ls_number_restraints 0
_refine_ls_restrained_S_all 1.130
_refine_ls_R_factor_all 0.0189
_refine_ls_R_factor_gt 0.0185
_refine_ls_shift/su_max 0.002
_refine_ls_shift/su_mean 0.000
_refine_ls_structure_factor_coef Fsqd
_refine_ls_weighting_details 'calc w=1/[\s^2^(Fo^2^)+(0.0232P)^2^+0.4612P] where P=(Fo^2^+2Fc^2^)/3'
_refine_ls_weighting_scheme calc
_refine_ls_wR_factor_gt 0.0463
_refine_ls_wR_factor_ref 0.0466
_reflns_number_gt 2075
_reflns_number_total 2117
_reflns_threshold_expression >2sigma(I)
_cod_data_source_file cg900395wsup1.cif
_cod_data_source_block corin6
_cod_depositor_comments
;
The following automatic conversions were performed:

'_symmetry_cell_setting' value 'Monoclinic' changed to 'monoclinic'
according to /home/saulius/struct/CIF-dictionaries/cif_core.dic
dictionary named 'cif_core.dic' version 2.4.2 from 2011-04-26.

Automatic conversion script
Id: cif_fix_values 1891 2012-01-12 08:04:46Z andrius 
;
_cod_original_sg_symbol_H-M P2(1)/c
_cod_database_code 4509590

loop_
_symmetry_equiv_pos_as_xyz
'x, y, z'
'-x, y+1/2, -z+1/2'
'-x, -y, -z'
'x, -y-1/2, z-1/2'

loop_
_atom_site_label
_atom_site_type_symbol
_atom_site_fract_x
_atom_site_fract_y
_atom_site_fract_z
_atom_site_U_iso_or_equiv
_atom_site_adp_type
_atom_site_occupancy
_atom_site_symmetry_multiplicity
_atom_site_calc_flag
_atom_site_refinement_flags
Sb1 Sb 0.314341(18) 0.416706(9) 0.778863(17) 0.02050(8) Uani 1 1 d .
Br1 Br 0.95892(3) 0.394664(16) 0.38927(3) 0.02982(9) Uani 1 1 d .
Cl1 Cl 0.29212(8) 0.27552(3) 0.70578(7) 0.03267(14) Uani 1 1 d .
Cl2 Cl 0.11252(8) 0.40671(4) 0.95091(8) 0.03054(14) Uani 1 1 d .
Cl3 Cl 0.58342(7) 0.39489(4) 1.00245(7) 0.02878(13) Uani 1 1 d .
C1 C 0.7829(3) 0.31409(13) 0.4306(3) 0.0252(4) Uani 1 1 d .
H1A H 0.6854 0.3055 0.3247 0.030 Uiso 1 1 calc R
H1B H 0.8445 0.2603 0.4638 0.030 Uiso 1 1 calc R
C2 C 0.6995(3) 0.34311(13) 0.5689(3) 0.0244(4) Uani 1 1 d .
H2A H 0.7976 0.3492 0.6752 0.029 Uiso 1 1 calc R
H2B H 0.6156 0.2997 0.5879 0.029 Uiso 1 1 calc R
C3 C 0.5964(3) 0.42424(12) 0.5324(3) 0.0193(4) Uani 1 1 d .
C4 C 0.4374(3) 0.43134(14) 0.4003(3) 0.0215(4) Uani 1 1 d .
H4A H 0.3930 0.3845 0.3314 0.026 Uiso 1 1 calc R
C5 C 0.3433(3) 0.50592(14) 0.3683(3) 0.0207(4) Uani 1 1 d .
H5A H 0.2361 0.5093 0.2773 0.025 Uiso 1 1 calc R

loop_
_atom_site_aniso_label
_atom_site_aniso_U_11
_atom_site_aniso_U_22
_atom_site_aniso_U_33
_atom_site_aniso_U_23
_atom_site_aniso_U_13
_atom_site_aniso_U_12
Sb1 0.02037(10) 0.01881(11) 0.02156(10) 0.00235(5) 0.00429(7) 0.00278(5)
Br1 0.02111(13) 0.03093(14) 0.03824(15) 0.00724(9) 0.00937(10) 0.00193(9)
Cl1 0.0393(3) 0.0204(3) 0.0358(3) -0.0016(2) 0.0058(2) 0.0025(2)
Cl2 0.0260(3) 0.0372(3) 0.0306(3) -0.0002(2) 0.0114(2) 0.0013(2)
Cl3 0.0242(3) 0.0303(3) 0.0276(3) 0.0030(2) -0.0004(2) 0.0029(2)
C1 0.0249(10) 0.0180(10) 0.0326(11) -0.0013(8) 0.0076(9) -0.0004(8)
C2 0.0259(11) 0.0203(10) 0.0273(10) 0.0037(8) 0.0078(8) 0.0022(8)
C3 0.0198(10) 0.0185(10) 0.0211(10) 0.0005(7) 0.0080(8) -0.0013(7)
C4 0.0235(10) 0.0190(10) 0.0231(10) -0.0030(8) 0.0081(8) -0.0041(8)
C5 0.0183(9) 0.0241(10) 0.0192(9) -0.0008(8) 0.0041(7) -0.0028(8)

loop_
_atom_type_symbol
_atom_type_description
_atom_type_scat_dispersion_real
_atom_type_scat_dispersion_imag
_atom_type_scat_source
C C 0.0033 0.0016 'International Tables Vol C Tables 4.2.6.8 and 6.1.1.4'
H H 0.0000 0.0000 'International Tables Vol C Tables 4.2.6.8 and 6.1.1.4'
Cl Cl 0.1484 0.1585 'International Tables Vol C Tables 4.2.6.8 and 6.1.1.4'
Br Br -0.2901 2.4595 'International Tables Vol C Tables 4.2.6.8 and 6.1.1.4'
Sb Sb -0.5866 1.5461 'International Tables Vol C Tables 4.2.6.8 and 6.1.1.4'

loop_
_geom_angle_atom_site_label_1
_geom_angle_atom_site_label_2
_geom_angle_atom_site_label_3
_geom_angle
_geom_angle_site_symmetry_1
_geom_angle_site_symmetry_3
Cl1 Sb1 Cl2 94.11(2) . .
Cl1 Sb1 Cl3 92.35(2) . .
Cl2 Sb1 Cl3 95.63(2) . .
C2 C1 Br1 111.60(15) . .
C1 C2 C3 114.86(18) . .
C5 C3 C4 117.9(2) 3_666 .
C5 C3 C2 120.7(2) 3_666 .
C4 C3 C2 121.40(19) . .
C5 C4 C3 121.0(2) . .
C4 C5 C3 121.14(19) . 3_666

loop_
_geom_bond_atom_site_label_1
_geom_bond_atom_site_label_2
_geom_bond_distance
_geom_bond_site_symmetry_2
Sb1 Cl1 2.3513(6) .
Sb1 Cl2 2.3562(6) .
Sb1 Cl3 2.3847(6) .
Br1 C1 1.965(2) .
C1 C2 1.514(3) .
C2 C3 1.516(3) .
C3 C5 1.394(3) 3_666
C3 C4 1.398(3) .
C4 C5 1.391(3) .
C5 C3 1.394(3) 3_666

loop_
_geom_torsion_atom_site_label_1
_geom_torsion_atom_site_label_2
_geom_torsion_atom_site_label_3
_geom_torsion_atom_site_label_4
_geom_torsion
_geom_torsion_site_symmetry_1
_geom_torsion_site_symmetry_4
Br1 C1 C2 C3 60.4(2) . .
C1 C2 C3 C5 -115.2(2) . 3_666
C1 C2 C3 C4 65.5(3) . .
C5 C3 C4 C5 0.5(3) 3_666 .
C2 C3 C4 C5 179.74(19) . .
C3 C4 C5 C3 -0.5(3) . 3_666
